data_7000781
loop_
_publ_author_name
'Lasri, Jamal'
'da Silva, M. F\'atima C. Guedes'
'Kopylovich, Maximilian N.'
'Mukhopadhyay, Suman'
'Charmier, M. Ad\'ilia Janu\'ario'
'Pombeiro, Armando J. L.'

_publ_section_title
;
 PdII-promoted [2 + 3] cycloaddition of pyrroline N-oxide to
 organonitriles. Application of (\D4-1,2,4-oxadiazoline)-PdII complexes
 in the Suzuki--Miyaura reaction
;
_journal_issue 12
_journal_name_full 'Dalton Transactions'
_journal_page_first 2210
_journal_page_last 2216
_journal_paper_doi 10.1039/b813996b
_journal_year 2009
_chemical_formula_moiety 'C18 H32 Cl2 N4 O2 Pd'
_chemical_formula_sum 'C18 H32 Cl2 N4 O2 Pd'
_chemical_formula_weight 513.78
_chemical_name_systematic
;
?
;
_space_group_IT_number 14
_symmetry_cell_setting monoclinic
_symmetry_space_group_name_Hall '-P 2yn'
_symmetry_space_group_name_H-M 'P 1 21/n 1'
_atom_sites_solution_hydrogens geom
_atom_sites_solution_primary direct
_atom_sites_solution_secondary difmap
_audit_creation_method SHELXL-97
_cell_angle_alpha 90.00
_cell_angle_beta 91.092(3)
_cell_angle_gamma 90.00
_cell_formula_units_Z 2
_cell_length_a 11.6844(14)
_cell_length_b 6.6806(8)
_cell_length_c 14.2895(18)
_cell_measurement_reflns_used 3765
_cell_measurement_temperature 150(2)
_cell_measurement_theta_max 27.07
_cell_measurement_theta_min 2.23
_cell_volume 1115.2(2)
_computing_cell_refinement 'Bruker SMART'
_computing_data_collection 'Bruker SMART'
_computing_data_reduction 'Bruker SAINT'
_computing_structure_refinement 'SHELXL-97 (Sheldrick, 1997)'
_diffrn_ambient_temperature 150(2)
_diffrn_measured_fraction_theta_full 0.929
_diffrn_measured_fraction_theta_max 0.929
_diffrn_measurement_device_type 'CCD area detector'
_diffrn_measurement_method 'phi and omega scans'
_diffrn_radiation_monochromator graphite
_diffrn_radiation_source 'fine-focus sealed tube'
_diffrn_radiation_type MoK\a
_diffrn_radiation_wavelength 0.71069
_diffrn_reflns_av_R_equivalents 0.0258
_diffrn_reflns_av_sigmaI/netI 0.0259
_diffrn_reflns_limit_h_max 14
_diffrn_reflns_limit_h_min -14
_diffrn_reflns_limit_k_max 7
_diffrn_reflns_limit_k_min -4
_diffrn_reflns_limit_l_max 17
_diffrn_reflns_limit_l_min -16
_diffrn_reflns_number 5742
_diffrn_reflns_theta_full 25.34
_diffrn_reflns_theta_max 25.34
_diffrn_reflns_theta_min 2.85
_exptl_absorpt_coefficient_mu 1.092
_exptl_absorpt_correction_T_max 0.8802
_exptl_absorpt_correction_T_min 0.7215
_exptl_absorpt_correction_type multi-scan
_exptl_absorpt_process_details sadabs
_exptl_crystal_colour yellow
_exptl_crystal_density_diffrn 1.530
_exptl_crystal_density_method 'not measured'
_exptl_crystal_description plate
_exptl_crystal_F_000 528
_exptl_crystal_size_max 0.32
_exptl_crystal_size_mid 0.24
_exptl_crystal_size_min 0.12
_refine_diff_density_max 0.339
_refine_diff_density_min -0.251
_refine_diff_density_rms 0.059
_refine_ls_extinction_method none
_refine_ls_goodness_of_fit_ref 1.037
_refine_ls_hydrogen_treatment constr
_refine_ls_matrix_type full
_refine_ls_number_parameters 124
_refine_ls_number_reflns 1890
_refine_ls_number_restraints 0
_refine_ls_restrained_S_all 1.037
_refine_ls_R_factor_all 0.0244
_refine_ls_R_factor_gt 0.0210
_refine_ls_shift/su_max 0.001
_refine_ls_shift/su_mean 0.000
_refine_ls_structure_factor_coef Fsqd
_refine_ls_weighting_details 'calc w=1/[\s^2^(Fo^2^)+(0.0236P)^2^+0.8814P] where P=(Fo^2^+2Fc^2^)/3'
_refine_ls_weighting_scheme calc
_refine_ls_wR_factor_gt 0.0532
_refine_ls_wR_factor_ref 0.0553
_reflns_number_gt 1701
_reflns_number_total 1890
_reflns_threshold_expression >2sigma(I)
_cod_data_source_file b813996b.txt
_cod_data_source_block compound3b
_cod_depositor_comments
;
The following automatic conversions were performed:
'_symmetry_cell_setting' value 'Monoclinic' changed to 'monoclinic'
according to '/home/saulius/struct/CIF-dictionaries/cif_core.dic'
dictionary named 'cif_core.dic' version 2.4.1 from 2010-06-29.

Automatic conversion script
Id: cif_fix_enum 1527 2010-12-29 10:47:43Z saulius 
;
_cod_original_sg_symbol_Hall -P2yn
_cod_original_sg_symbol_H-M P21/n
_cod_database_code 7000781

loop_
_symmetry_equiv_pos_as_xyz
'x, y, z'
'-x+1/2, y+1/2, -z+1/2'
'-x, -y, -z'
'x-1/2, -y-1/2, z-1/2'

loop_
_atom_site_label
_atom_site_type_symbol
_atom_site_fract_x
_atom_site_fract_y
_atom_site_fract_z
_atom_site_U_iso_or_equiv
_atom_site_adp_type
_atom_site_occupancy
_atom_site_symmetry_multiplicity
_atom_site_calc_flag
_atom_site_refinement_flags
_atom_site_disorder_assembly
_atom_site_disorder_group
C1 C 0.00110(17) 0.3166(3) 0.85259(15) 0.0189(5) Uani 1 1 d . . .
C2 C 0.09029(19) 0.4455(4) 0.89672(16) 0.0226(5) Uani 1 1 d . . .
H2A H 0.1166 0.3839 0.9564 0.027 Uiso 1 1 calc R . .
H2B H 0.0567 0.5777 0.9113 0.027 Uiso 1 1 calc R . .
C3 C 0.1921(2) 0.4744(4) 0.8338(2) 0.0413(7) Uani 1 1 d . . .
H3A H 0.2488 0.5604 0.8653 0.062 Uiso 1 1 calc R . .
H3B H 0.1667 0.5373 0.7751 0.062 Uiso 1 1 calc R . .
H3C H 0.2267 0.3441 0.8204 0.062 Uiso 1 1 calc R . .
C4 C -0.0907(2) 0.1421(4) 0.64939(16) 0.0270(5) Uani 1 1 d . . .
C5 C -0.0339(3) 0.2961(5) 0.58721(19) 0.0512(8) Uani 1 1 d . . .
H5A H -0.0893 0.4008 0.5703 0.077 Uiso 1 1 calc R . .
H5B H -0.0071 0.2308 0.5303 0.077 Uiso 1 1 calc R . .
H5C H 0.0314 0.3561 0.6210 0.077 Uiso 1 1 calc R . .
C6 C -0.2005(2) 0.0662(5) 0.60203(18) 0.0369(6) Uani 1 1 d . . .
H6A H -0.2367 -0.0330 0.6424 0.055 Uiso 1 1 calc R . .
H6B H -0.1822 0.0042 0.5420 0.055 Uiso 1 1 calc R . .
H6C H -0.2530 0.1786 0.5913 0.055 Uiso 1 1 calc R . .
C7 C -0.0135(2) -0.0304(4) 0.68166(19) 0.0367(7) Uani 1 1 d . . .
H7A H -0.0062 -0.1324 0.6318 0.044 Uiso 1 1 calc R . .
H7B H 0.0637 0.0185 0.6999 0.044 Uiso 1 1 calc R . .
C8 C -0.0753(2) -0.1149(4) 0.76548(17) 0.0319(6) Uani 1 1 d . . .
H8A H -0.0220 -0.1880 0.8079 0.038 Uiso 1 1 calc R . .
H8B H -0.1381 -0.2058 0.7456 0.038 Uiso 1 1 calc R . .
C9 C -0.12187(19) 0.0728(4) 0.81233(15) 0.0210(5) Uani 1 1 d . . .
H9 H -0.1980 0.0464 0.8406 0.025 Uiso 1 1 calc R . .
N1 N -0.04015(15) 0.1523(3) 0.88253(12) 0.0182(4) Uani 1 1 d . . .
N2 N -0.13041(15) 0.2354(3) 0.73921(12) 0.0197(4) Uani 1 1 d . . .
O1 O -0.04127(13) 0.3809(2) 0.77044(10) 0.0228(4) Uani 1 1 d . . .
Cl1 Cl -0.18536(5) 0.04086(9) 1.04773(4) 0.02568(14) Uani 1 1 d . . .
Pd1 Pd 0.0000 0.0000 1.0000 0.01634(9) Uani 1 2 d S . .

loop_
_atom_site_aniso_label
_atom_site_aniso_U_11
_atom_site_aniso_U_22
_atom_site_aniso_U_33
_atom_site_aniso_U_23
_atom_site_aniso_U_13
_atom_site_aniso_U_12
C1 0.0206(10) 0.0182(13) 0.0179(11) 0.0003(9) 0.0001(8) 0.0031(9)
C2 0.0261(11) 0.0164(12) 0.0253(12) 0.0002(10) -0.0037(9) -0.0034(9)
C3 0.0324(14) 0.0400(18) 0.0520(18) -0.0146(13) 0.0111(13) -0.0135(12)
C4 0.0318(12) 0.0310(15) 0.0181(11) -0.0018(10) -0.0001(9) -0.0019(10)
C5 0.071(2) 0.061(2) 0.0220(14) 0.0005(13) 0.0135(13) -0.0199(17)
C6 0.0451(15) 0.0401(16) 0.0251(13) -0.0024(12) -0.0141(11) 0.0006(13)
C7 0.0311(13) 0.0443(18) 0.0344(14) -0.0165(12) -0.0040(11) 0.0117(12)
C8 0.0448(15) 0.0191(15) 0.0311(14) -0.0032(10) -0.0180(11) 0.0041(11)
C9 0.0243(11) 0.0198(13) 0.0186(11) 0.0034(9) -0.0052(9) -0.0028(9)
N1 0.0214(9) 0.0167(10) 0.0165(9) 0.0012(8) -0.0035(7) -0.0022(8)
N2 0.0217(9) 0.0199(11) 0.0175(9) 0.0008(8) -0.0035(7) -0.0028(8)
O1 0.0300(8) 0.0172(9) 0.0210(8) 0.0048(6) -0.0071(7) -0.0040(7)
Cl1 0.0249(3) 0.0255(3) 0.0267(3) 0.0013(2) 0.0004(2) 0.0008(2)
Pd1 0.02140(13) 0.01366(16) 0.01378(13) 0.00218(9) -0.00415(9) -0.00206(9)

loop_
_atom_type_symbol
_atom_type_description
_atom_type_scat_dispersion_real
_atom_type_scat_dispersion_imag
_atom_type_scat_source
C C 0.0033 0.0016 'International Tables Vol C Tables 4.2.6.8 and 6.1.1.4'
H H 0.0000 0.0000 'International Tables Vol C Tables 4.2.6.8 and 6.1.1.4'
N N 0.0061 0.0033 'International Tables Vol C Tables 4.2.6.8 and 6.1.1.4'
O O 0.0106 0.0060 'International Tables Vol C Tables 4.2.6.8 and 6.1.1.4'
Cl Cl 0.1484 0.1585 'International Tables Vol C Tables 4.2.6.8 and 6.1.1.4'
Pd Pd -0.9988 1.0072 'International Tables Vol C Tables 4.2.6.8 and 6.1.1.4'

loop_
_geom_angle_atom_site_label_1
_geom_angle_atom_site_label_2
_geom_angle_atom_site_label_3
_geom_angle
_geom_angle_site_symmetry_1
_geom_angle_site_symmetry_3
_geom_angle_publ_flag
N1 C1 O1 115.78(19) . . ?
N1 C1 C2 128.6(2) . . ?
O1 C1 C2 115.64(19) . . ?
C1 C2 C3 112.0(2) . . ?
C1 C2 H2A 109.2 . . ?
C3 C2 H2A 109.2 . . ?
C1 C2 H2B 109.2 . . ?
C3 C2 H2B 109.2 . . ?
H2A C2 H2B 107.9 . . ?
C2 C3 H3A 109.5 . . ?
C2 C3 H3B 109.5 . . ?
H3A C3 H3B 109.5 . . ?
C2 C3 H3C 109.5 . . ?
H3A C3 H3C 109.5 . . ?
H3B C3 H3C 109.5 . . ?
N2 C4 C5 111.2(2) . . ?
N2 C4 C6 104.18(18) . . ?
C5 C4 C6 109.8(2) . . ?
N2 C4 C7 104.14(19) . . ?
C5 C4 C7 115.1(2) . . ?
C6 C4 C7 111.7(2) . . ?
C4 C5 H5A 109.5 . . ?
C4 C5 H5B 109.5 . . ?
H5A C5 H5B 109.5 . . ?
C4 C5 H5C 109.5 . . ?
H5A C5 H5C 109.5 . . ?
H5B C5 H5C 109.5 . . ?
C4 C6 H6A 109.5 . . ?
C4 C6 H6B 109.5 . . ?
H6A C6 H6B 109.5 . . ?
C4 C6 H6C 109.5 . . ?
H6A C6 H6C 109.5 . . ?
H6B C6 H6C 109.5 . . ?
C8 C7 C4 103.34(19) . . ?
C8 C7 H7A 111.1 . . ?
C4 C7 H7A 111.1 . . ?
C8 C7 H7B 111.1 . . ?
C4 C7 H7B 111.1 . . ?
H7A C7 H7B 109.1 . . ?
C7 C8 C9 102.7(2) . . ?
C7 C8 H8A 111.2 . . ?
C9 C8 H8A 111.2 . . ?
C7 C8 H8B 111.2 . . ?
C9 C8 H8B 111.2 . . ?
H8A C8 H8B 109.1 . . ?
N1 C9 N2 104.22(17) . . ?
N1 C9 C8 111.33(18) . . ?
N2 C9 C8 107.87(18) . . ?
N1 C9 H9 111.1 . . ?
N2 C9 H9 111.1 . . ?
C8 C9 H9 111.1 . . ?
C1 N1 C9 109.06(18) . . ?
C1 N1 Pd1 129.17(15) . . ?
C9 N1 Pd1 121.64(14) . . ?
O1 N2 C4 107.48(15) . . ?
O1 N2 C9 103.06(15) . . ?
C4 N2 C9 105.92(17) . . ?
C1 O1 N2 107.42(15) . . ?
N1 Pd1 N1 180.0 3_557 . ?
N1 Pd1 Cl1 91.06(5) 3_557 . ?
N1 Pd1 Cl1 88.94(5) . . ?
N1 Pd1 Cl1 88.94(5) 3_557 3_557 ?
N1 Pd1 Cl1 91.06(5) . 3_557 ?
Cl1 Pd1 Cl1 180.0 . 3_557 ?

loop_
_geom_bond_atom_site_label_1
_geom_bond_atom_site_label_2
_geom_bond_distance
_geom_bond_site_symmetry_2
_geom_bond_publ_flag
C1 N1 1.276(3) . ?
C1 O1 1.336(3) . ?
C1 C2 1.483(3) . ?
C2 C3 1.517(3) . ?
C2 H2A 0.9900 . ?
C2 H2B 0.9900 . ?
C3 H3A 0.9800 . ?
C3 H3B 0.9800 . ?
C3 H3C 0.9800 . ?
C4 N2 1.508(3) . ?
C4 C5 1.520(3) . ?
C4 C6 1.526(3) . ?
C4 C7 1.529(4) . ?
C5 H5A 0.9800 . ?
C5 H5B 0.9800 . ?
C5 H5C 0.9800 . ?
C6 H6A 0.9800 . ?
C6 H6B 0.9800 . ?
C6 H6C 0.9800 . ?
C7 C8 1.519(4) . ?
C7 H7A 0.9900 . ?
C7 H7B 0.9900 . ?
C8 C9 1.526(3) . ?
C8 H8A 0.9900 . ?
C8 H8B 0.9900 . ?
C9 N1 1.471(3) . ?
C9 N2 1.509(3) . ?
C9 H9 1.0000 . ?
N1 Pd1 2.0108(18) . ?
N2 O1 1.487(2) . ?
Cl1 Pd1 2.2993(6) . ?
Pd1 N1 2.0108(18) 3_557 ?
Pd1 Cl1 2.2993(6) 3_557 ?
